data_1546282
loop_
_publ_author_name
'Cherumukkil, Sandeep'
'Ghosh, Samrat'
'Vakayil Karthikeyan, Praveen'
'Ajayaghosh, Ayyappanpillai'

_publ_section_title
;
 An Unprecedented Amplification of Near-Infrared Emission in a Bodipy
 Derived \p-System by Stress or Gelation
;
_journal_name_full 'Chem. Sci.'
_journal_paper_doi 10.1039/C7SC01696D
_journal_year 2017
_chemical_absolute_configuration rm
_chemical_formula_moiety 'C37 H34 B F2 N3 O4'
_chemical_formula_sum 'C37 H34 B F2 N3 O4'
_chemical_formula_weight 633.48
_chemical_name_systematic
;
 ?
;
_space_group_IT_number 2
_symmetry_cell_setting triclinic
_symmetry_space_group_name_Hall '-P 1'
_symmetry_space_group_name_H-M 'P -1'
_atom_sites_solution_hydrogens geom
_atom_sites_solution_primary direct
_atom_sites_solution_secondary difmap
_audit_creation_method SHELXL-97
_audit_update_record
;
2016-12-19 deposited with the CCDC.
2017-06-08 downloaded from the CCDC.
;
_cell_angle_alpha 75.2910(10)
_cell_angle_beta 76.2440(10)
_cell_angle_gamma 74.6950(10)
_cell_formula_units_Z 2
_cell_length_a 11.1514(3)
_cell_length_b 11.5496(3)
_cell_length_c 14.0875(4)
_cell_measurement_reflns_used 9940
_cell_measurement_temperature 296(2)
_cell_measurement_theta_max 30.95
_cell_measurement_theta_min 2.64
_cell_volume 1664.09(8)
_computing_cell_refinement 'Bruker SAINT'
_computing_data_collection 'Bruker APEX2'
_computing_data_reduction 'Bruker SAINT'
_computing_molecular_graphics 'Bruker SHELXTL'
_computing_publication_material 'Bruker SHELXTL'
_computing_structure_refinement 'SHELXL-97 (Sheldrick, 2008)'
_computing_structure_solution 'SHELXS-97 (Sheldrick, 2008)'
_diffrn_ambient_temperature 296(2)
_diffrn_measured_fraction_theta_full 0.999
_diffrn_measured_fraction_theta_max 0.999
_diffrn_measurement_device_type 'Bruker APEX-II CCD'
_diffrn_measurement_method '\f and \w scans'
_diffrn_radiation_monochromator graphite
_diffrn_radiation_source 'fine-focus sealed tube'
_diffrn_radiation_type MoK\a
_diffrn_radiation_wavelength 0.71073
_diffrn_reflns_av_R_equivalents 0.0242
_diffrn_reflns_av_sigmaI/netI 0.0225
_diffrn_reflns_limit_h_max 13
_diffrn_reflns_limit_h_min -13
_diffrn_reflns_limit_k_max 14
_diffrn_reflns_limit_k_min -14
_diffrn_reflns_limit_l_max 17
_diffrn_reflns_limit_l_min -17
_diffrn_reflns_number 31516
_diffrn_reflns_theta_full 26.00
_diffrn_reflns_theta_max 26.00
_diffrn_reflns_theta_min 1.52
_exptl_absorpt_coefficient_mu 0.090
_exptl_absorpt_correction_T_max 0.9911
_exptl_absorpt_correction_T_min 0.9780
_exptl_absorpt_correction_type multi-scan
_exptl_absorpt_process_details SADABS
_exptl_crystal_colour brown
_exptl_crystal_density_diffrn 1.264
_exptl_crystal_density_meas 1.265
_exptl_crystal_density_method 'not measured'
_exptl_crystal_description oval
_exptl_crystal_F_000 664
_exptl_crystal_size_max 0.25
_exptl_crystal_size_mid 0.15
_exptl_crystal_size_min 0.10
_refine_diff_density_max 0.366
_refine_diff_density_min -0.352
_refine_diff_density_rms 0.139
_refine_ls_extinction_method none
_refine_ls_goodness_of_fit_ref 1.079
_refine_ls_hydrogen_treatment constr
_refine_ls_matrix_type full
_refine_ls_number_parameters 431
_refine_ls_number_reflns 6535
_refine_ls_number_restraints 0
_refine_ls_restrained_S_all 1.079
_refine_ls_R_factor_all 0.0666
_refine_ls_R_factor_gt 0.0443
_refine_ls_shift/su_max 0.000
_refine_ls_shift/su_mean 0.000
_refine_ls_structure_factor_coef Fsqd
_refine_ls_weighting_details 'calc w=1/[\s^2^(Fo^2^)+(0.0841P)^2^+0.3369P] where P=(Fo^2^+2Fc^2^)/3'
_refine_ls_weighting_scheme calc
_refine_ls_wR_factor_gt 0.1260
_refine_ls_wR_factor_ref 0.1528
_reflns_number_gt 4889
_reflns_number_total 6535
_reflns_threshold_expression >2\s(I)
_cod_data_source_file c7sc01696d2.cif
_cod_data_source_block 0635_151214_niist_mpe1bod_0m
_cod_depositor_comments
;
The following automatic conversions were performed:

'_symmetry_cell_setting' value 'Triclinic' changed to 'triclinic'
according to
/home/data/users/saulius/crontab/automatic-downloads/rss-feeds/RSC/lib/dictionaries/cif_core.dic
dictionary named 'cif_core.dic' version 2.4.2 from 2011-04-26.

'_exptl_absorpt_correction_type' value 'MULTI-SCAN' changed to
'multi-scan' according to
/home/data/users/saulius/crontab/automatic-downloads/rss-feeds/RSC/lib/dictionaries/cif_core.dic
dictionary named 'cif_core.dic' version 2.4.2 from 2011-04-26.

Automatic conversion script
Id: cif_fix_values 4973 2017-02-22 13:04:09Z antanas 
;
_cod_original_sg_symbol_Hall '-P 1 '
_cod_original_sg_symbol_H-M 'P-1   '
_cod_database_code 1546282

loop_
_symmetry_equiv_pos_as_xyz
'x, y, z'
'-x, -y, -z'

loop_
_atom_site_label
_atom_site_type_symbol
_atom_site_fract_x
_atom_site_fract_y
_atom_site_fract_z
_atom_site_U_iso_or_equiv
_atom_site_adp_type
_atom_site_occupancy
_atom_site_symmetry_multiplicity
_atom_site_calc_flag
_atom_site_refinement_flags
C1 C 0.68372(15) -0.19468(15) 0.14258(12) 0.0365(4) Uani 1 1 d .
C2 C 0.55405(16) -0.14955(15) 0.14860(13) 0.0387(4) Uani 1 1 d .
C3 C 0.47233(18) -0.03954(17) 0.17339(15) 0.0489(4) Uani 1 1 d .
C4 C 0.35238(18) -0.04733(18) 0.16979(16) 0.0541(5) Uani 1 1 d .
H4 H 0.2790 0.0116 0.1828 0.065 Uiso 1 1 calc R
C5 C 0.35819(16) -0.15724(17) 0.14360(14) 0.0457(4) Uani 1 1 d .
C6 C 0.74841(17) -0.49247(17) 0.09049(14) 0.0459(4) Uani 1 1 d .
C7 C 0.86991(18) -0.49114(17) 0.09892(15) 0.0506(5) Uani 1 1 d .
H7 H 0.9402 -0.5553 0.0928 0.061 Uiso 1 1 calc R
C8 C 0.86938(16) -0.37954(17) 0.11779(14) 0.0447(4) Uani 1 1 d .
C9 C 0.74274(15) -0.31066(15) 0.12110(12) 0.0367(4) Uani 1 1 d .
C10 C 0.5042(2) 0.0640(2) 0.2021(2) 0.0742(7) Uani 1 1 d .
H10A H 0.4276 0.1206 0.2224 0.111 Uiso 1 1 calc R
H10B H 0.5555 0.1056 0.1460 0.111 Uiso 1 1 calc R
H10C H 0.5497 0.0320 0.2564 0.111 Uiso 1 1 calc R
C11 C 0.25117(18) -0.2043(2) 0.13222(18) 0.0601(5) Uani 1 1 d .
H11A H 0.2646 -0.2173 0.0655 0.090 Uiso 1 1 calc R
H11B H 0.1735 -0.1454 0.1449 0.090 Uiso 1 1 calc R
H11C H 0.2466 -0.2803 0.1789 0.090 Uiso 1 1 calc R
C12 C 0.7044(2) -0.5941(2) 0.0716(2) 0.0691(6) Uani 1 1 d .
H12A H 0.6492 -0.6261 0.1303 0.104 Uiso 1 1 calc R
H12B H 0.7760 -0.6580 0.0555 0.104 Uiso 1 1 calc R
H12C H 0.6595 -0.5637 0.0168 0.104 Uiso 1 1 calc R
C13 C 0.98262(19) -0.3447(2) 0.1334(2) 0.0657(6) Uani 1 1 d .
H13A H 1.0567 -0.4070 0.1191 0.099 Uiso 1 1 calc R
H13B H 0.9708 -0.3370 0.2014 0.099 Uiso 1 1 calc R
H13C H 0.9928 -0.2679 0.0897 0.099 Uiso 1 1 calc R
C14 C 0.76136(15) -0.11802(15) 0.16064(13) 0.0390(4) Uani 1 1 d .
C15 C 0.7838(2) -0.1272(2) 0.25459(15) 0.0642(6) Uani 1 1 d .
H15 H 0.7526 -0.1844 0.3078 0.077 Uiso 1 1 calc R
C16 C 0.8520(2) -0.0526(2) 0.27048(17) 0.0737(7) Uani 1 1 d .
H16 H 0.8658 -0.0598 0.3345 0.088 Uiso 1 1 calc R
C17 C 0.90040(17) 0.03326(17) 0.19239(15) 0.0481(4) Uani 1 1 d .
C18 C 0.8800(2) 0.03976(18) 0.09876(16) 0.0554(5) Uani 1 1 d .
H18 H 0.9128 0.0955 0.0451 0.066 Uiso 1 1 calc R
C19 C 0.8115(2) -0.03493(18) 0.08266(15) 0.0543(5) Uani 1 1 d .
H19 H 0.7991 -0.0290 0.0185 0.065 Uiso 1 1 calc R
C20 C 0.96910(18) 0.11442(19) 0.20920(16) 0.0532(5) Uani 1 1 d .
C21 C 1.02299(18) 0.18218(17) 0.22296(16) 0.0515(5) Uani 1 1 d .
C22 C 1.08464(16) 0.26418(16) 0.24599(15) 0.0440(4) Uani 1 1 d .
C23 C 1.03886(17) 0.30846(17) 0.33425(15) 0.0489(5) Uani 1 1 d .
H23 H 0.9679 0.2851 0.3769 0.059 Uiso 1 1 calc R
C24 C 1.09526(17) 0.38526(17) 0.36001(14) 0.0476(4) Uani 1 1 d .
H24 H 1.0631 0.4130 0.4194 0.057 Uiso 1 1 calc R
C25 C 1.20163(15) 0.42138(15) 0.29593(13) 0.0378(4) Uani 1 1 d .
C26 C 1.24880(16) 0.37732(16) 0.20819(13) 0.0417(4) Uani 1 1 d .
H26 H 1.3204 0.3999 0.1659 0.050 Uiso 1 1 calc R
C27 C 1.19060(17) 0.30043(16) 0.18312(14) 0.0455(4) Uani 1 1 d .
H27 H 1.2226 0.2727 0.1237 0.055 Uiso 1 1 calc R
C28 C 1.21786(17) 0.57989(17) 0.37997(14) 0.0466(4) Uani 1 1 d .
C29 C 1.30912(17) 0.64700(16) 0.39242(13) 0.0419(4) Uani 1 1 d .
C30 C 1.25733(18) 0.76053(17) 0.41847(14) 0.0460(4) Uani 1 1 d .
H30 H 1.1708 0.7926 0.4244 0.055 Uiso 1 1 calc R
C31 C 1.33523(19) 0.82547(16) 0.43553(14) 0.0481(4) Uani 1 1 d .
C32 C 1.46443(18) 0.77589(17) 0.42983(14) 0.0468(4) Uani 1 1 d .
C33 C 1.51612(17) 0.66208(17) 0.40303(13) 0.0438(4) Uani 1 1 d .
C34 C 1.43818(17) 0.59784(16) 0.38405(13) 0.0425(4) Uani 1 1 d .
H34 H 1.4722 0.5222 0.3658 0.051 Uiso 1 1 calc R
C35 C 1.1681(3) 0.9959(2) 0.4602(2) 0.0844(8) Uani 1 1 d .
H35A H 1.1471 1.0023 0.3965 0.127 Uiso 1 1 calc R
H35B H 1.1532 1.0763 0.4738 0.127 Uiso 1 1 calc R
H35C H 1.1165 0.9481 0.5113 0.127 Uiso 1 1 calc R
C36 C 1.5545(4) 0.8236(3) 0.5456(3) 0.1128(12) Uani 1 1 d .
H36A H 1.4730 0.8275 0.5882 0.169 Uiso 1 1 calc R
H36B H 1.5920 0.8862 0.5526 0.169 Uiso 1 1 calc R
H36C H 1.6079 0.7446 0.5640 0.169 Uiso 1 1 calc R
C37 C 1.7035(2) 0.5130(2) 0.36349(16) 0.0614(5) Uani 1 1 d .
H37A H 1.6710 0.4455 0.4076 0.092 Uiso 1 1 calc R
H37B H 1.7930 0.4981 0.3611 0.092 Uiso 1 1 calc R
H37C H 1.6876 0.5213 0.2978 0.092 Uiso 1 1 calc R
N1 N 0.67132(13) -0.38356(13) 0.10359(10) 0.0384(3) Uani 1 1 d .
N2 N 0.47948(13) -0.21972(13) 0.13054(11) 0.0390(3) Uani 1 1 d .
N3 N 1.26561(13) 0.49818(14) 0.31860(11) 0.0431(4) Uani 1 1 d .
H3 H 1.3437 0.4928 0.2905 0.052 Uiso 1 1 calc R
O1 O 1.10832(14) 0.59807(17) 0.42299(14) 0.0806(6) Uani 1 1 d .
O2 O 1.29506(15) 0.93899(13) 0.45876(13) 0.0698(4) Uani 1 1 d .
O3 O 1.54073(15) 0.84226(14) 0.44523(12) 0.0659(4) Uani 1 1 d .
O4 O 1.64289(13) 0.62257(14) 0.39895(11) 0.0597(4) Uani 1 1 d .
B1 B 0.53095(18) -0.34214(18) 0.09457(14) 0.0382(4) Uani 1 1 d .
F1 F 0.46499(10) -0.43053(10) 0.15402(9) 0.0560(3) Uani 1 1 d .
F2 F 0.51796(11) -0.32658(12) -0.00346(8) 0.0618(3) Uani 1 1 d .

loop_
_atom_site_aniso_label
_atom_site_aniso_U_11
_atom_site_aniso_U_22
_atom_site_aniso_U_33
_atom_site_aniso_U_23
_atom_site_aniso_U_13
_atom_site_aniso_U_12
C1 0.0404(9) 0.0395(9) 0.0352(9) -0.0062(7) -0.0076(7) -0.0190(7)
C2 0.0410(9) 0.0391(9) 0.0423(9) -0.0091(7) -0.0098(7) -0.0168(7)
C3 0.0498(10) 0.0429(10) 0.0578(12) -0.0144(8) -0.0127(8) -0.0097(8)
C4 0.0442(10) 0.0480(11) 0.0689(13) -0.0139(9) -0.0131(9) -0.0035(8)
C5 0.0382(9) 0.0501(10) 0.0504(11) -0.0051(8) -0.0139(7) -0.0121(8)
C6 0.0482(10) 0.0433(10) 0.0506(11) -0.0173(8) -0.0050(8) -0.0134(8)
C7 0.0439(10) 0.0461(10) 0.0617(12) -0.0173(9) -0.0059(8) -0.0069(8)
C8 0.0382(9) 0.0494(10) 0.0487(11) -0.0095(8) -0.0070(7) -0.0143(8)
C9 0.0360(8) 0.0417(9) 0.0379(9) -0.0082(7) -0.0058(6) -0.0183(7)
C10 0.0685(14) 0.0549(13) 0.113(2) -0.0425(13) -0.0219(13) -0.0074(11)
C11 0.0428(10) 0.0646(13) 0.0771(15) -0.0034(11) -0.0234(10) -0.0184(9)
C12 0.0706(14) 0.0542(12) 0.0955(18) -0.0371(12) -0.0110(12) -0.0184(11)
C13 0.0394(10) 0.0673(13) 0.0975(18) -0.0197(12) -0.0193(10) -0.0146(10)
C14 0.0379(8) 0.0399(9) 0.0459(10) -0.0114(7) -0.0082(7) -0.0168(7)
C15 0.0836(15) 0.0838(15) 0.0440(11) -0.0067(10) -0.0089(10) -0.0585(13)
C16 0.1002(18) 0.0996(18) 0.0491(12) -0.0135(12) -0.0166(12) -0.0679(16)
C17 0.0449(10) 0.0492(10) 0.0614(12) -0.0183(9) -0.0107(8) -0.0214(8)
C18 0.0706(13) 0.0506(11) 0.0551(12) -0.0024(9) -0.0120(10) -0.0379(10)
C19 0.0745(13) 0.0541(11) 0.0475(11) -0.0032(9) -0.0190(9) -0.0362(10)
C20 0.0491(10) 0.0553(11) 0.0667(13) -0.0203(10) -0.0135(9) -0.0203(9)
C21 0.0489(10) 0.0457(10) 0.0684(13) -0.0148(9) -0.0148(9) -0.0177(9)
C22 0.0394(9) 0.0375(9) 0.0632(12) -0.0122(8) -0.0167(8) -0.0137(7)
C23 0.0394(9) 0.0482(10) 0.0640(12) -0.0145(9) 0.0008(8) -0.0240(8)
C24 0.0450(10) 0.0522(10) 0.0524(11) -0.0200(9) 0.0046(8) -0.0251(8)
C25 0.0358(8) 0.0380(8) 0.0454(10) -0.0114(7) -0.0057(7) -0.0164(7)
C26 0.0389(9) 0.0432(9) 0.0478(10) -0.0144(8) -0.0013(7) -0.0179(7)
C27 0.0487(10) 0.0459(10) 0.0502(11) -0.0188(8) -0.0076(8) -0.0168(8)
C28 0.0473(10) 0.0536(11) 0.0465(10) -0.0191(8) 0.0019(8) -0.0247(8)
C29 0.0484(10) 0.0475(10) 0.0369(9) -0.0125(7) -0.0028(7) -0.0232(8)
C30 0.0472(10) 0.0486(10) 0.0484(11) -0.0157(8) -0.0070(8) -0.0170(8)
C31 0.0598(11) 0.0412(10) 0.0503(11) -0.0139(8) -0.0094(8) -0.0189(9)
C32 0.0533(11) 0.0498(10) 0.0477(11) -0.0105(8) -0.0094(8) -0.0280(9)
C33 0.0463(10) 0.0500(10) 0.0389(10) -0.0065(8) -0.0061(7) -0.0211(8)
C34 0.0510(10) 0.0439(9) 0.0380(9) -0.0126(7) -0.0031(7) -0.0201(8)
C35 0.0854(18) 0.0646(15) 0.113(2) -0.0430(15) -0.0342(16) 0.0052(13)
C36 0.160(3) 0.115(2) 0.109(2) -0.0171(19) -0.072(2) -0.071(2)
C37 0.0558(12) 0.0676(13) 0.0551(12) -0.0129(10) -0.0042(9) -0.0089(10)
N1 0.0407(7) 0.0399(7) 0.0415(8) -0.0128(6) -0.0058(6) -0.0175(6)
N2 0.0371(7) 0.0428(8) 0.0424(8) -0.0066(6) -0.0111(6) -0.0163(6)
N3 0.0400(8) 0.0511(9) 0.0473(9) -0.0196(7) 0.0029(6) -0.0256(7)
O1 0.0544(9) 0.0991(12) 0.1089(13) -0.0682(11) 0.0248(8) -0.0424(9)
O2 0.0725(10) 0.0485(8) 0.1032(13) -0.0344(8) -0.0237(9) -0.0133(7)
O3 0.0679(9) 0.0679(9) 0.0814(11) -0.0223(8) -0.0161(8) -0.0390(8)
O4 0.0450(7) 0.0670(9) 0.0748(10) -0.0221(7) -0.0107(6) -0.0181(7)
B1 0.0387(10) 0.0473(11) 0.0372(10) -0.0130(8) -0.0042(7) -0.0222(8)
F1 0.0525(6) 0.0540(6) 0.0679(7) -0.0212(5) 0.0097(5) -0.0328(5)
F2 0.0610(7) 0.0898(9) 0.0469(7) -0.0242(6) -0.0158(5) -0.0222(6)

loop_
_atom_type_symbol
_atom_type_description
_atom_type_scat_dispersion_real
_atom_type_scat_dispersion_imag
_atom_type_scat_source
C C 0.0033 0.0016 'International Tables Vol C Tables 4.2.6.8 and 6.1.1.4'
H H 0.0000 0.0000 'International Tables Vol C Tables 4.2.6.8 and 6.1.1.4'
N N 0.0061 0.0033 'International Tables Vol C Tables 4.2.6.8 and 6.1.1.4'
O O 0.0106 0.0060 'International Tables Vol C Tables 4.2.6.8 and 6.1.1.4'
B B 0.0013 0.0007 'International Tables Vol C Tables 4.2.6.8 and 6.1.1.4'
F F 0.0171 0.0103 'International Tables Vol C Tables 4.2.6.8 and 6.1.1.4'

loop_
_geom_angle_atom_site_label_1
_geom_angle_atom_site_label_2
_geom_angle_atom_site_label_3
_geom_angle
C2 C1 C9 121.72(14)
C2 C1 C14 118.98(15)
C9 C1 C14 119.30(14)
C1 C2 N2 119.85(15)
C1 C2 C3 132.31(16)
N2 C2 C3 107.82(14)
C4 C3 C2 105.83(16)
C4 C3 C10 125.13(18)
C2 C3 C10 129.00(17)
C3 C4 C5 109.33(17)
C3 C4 H4 125.3
C5 C4 H4 125.3
N2 C5 C4 109.02(16)
N2 C5 C11 123.32(17)
C4 C5 C11 127.65(18)
N1 C6 C7 108.70(16)
N1 C6 C12 123.40(17)
C7 C6 C12 127.90(18)
C8 C7 C6 109.15(16)
C8 C7 H7 125.4
C6 C7 H7 125.4
C7 C8 C9 106.10(15)
C7 C8 C13 124.69(18)
C9 C8 C13 129.20(17)
N1 C9 C1 120.02(14)
N1 C9 C8 107.67(14)
C1 C9 C8 132.21(15)
C3 C10 H10A 109.5
C3 C10 H10B 109.5
H10A C10 H10B 109.5
C3 C10 H10C 109.5
H10A C10 H10C 109.5
H10B C10 H10C 109.5
C5 C11 H11A 109.5
C5 C11 H11B 109.5
H11A C11 H11B 109.5
C5 C11 H11C 109.5
H11A C11 H11C 109.5
H11B C11 H11C 109.5
C6 C12 H12A 109.5
C6 C12 H12B 109.5
H12A C12 H12B 109.5
C6 C12 H12C 109.5
H12A C12 H12C 109.5
H12B C12 H12C 109.5
C8 C13 H13A 109.5
C8 C13 H13B 109.5
H13A C13 H13B 109.5
C8 C13 H13C 109.5
H13A C13 H13C 109.5
H13B C13 H13C 109.5
C19 C14 C15 118.51(16)
C19 C14 C1 120.02(16)
C15 C14 C1 121.46(16)
C16 C15 C14 120.65(19)
C16 C15 H15 119.7
C14 C15 H15 119.7
C15 C16 C17 121.0(2)
C15 C16 H16 119.5
C17 C16 H16 119.5
C18 C17 C16 117.86(17)
C18 C17 C20 120.88(18)
C16 C17 C20 121.25(18)
C17 C18 C19 121.20(18)
C17 C18 H18 119.4
C19 C18 H18 119.4
C14 C19 C18 120.72(18)
C14 C19 H19 119.6
C18 C19 H19 119.6
C21 C20 C17 178.8(2)
C20 C21 C22 176.5(2)
C27 C22 C23 118.06(16)
C27 C22 C21 121.95(17)
C23 C22 C21 119.98(16)
C24 C23 C22 122.11(16)
C24 C23 H23 118.9
C22 C23 H23 118.9
C23 C24 C25 119.27(17)
C23 C24 H24 120.4
C25 C24 H24 120.4
C26 C25 C24 119.25(15)
C26 C25 N3 118.45(14)
C24 C25 N3 122.27(15)
C27 C26 C25 120.76(15)
C27 C26 H26 119.6
C25 C26 H26 119.6
C26 C27 C22 120.53(17)
C26 C27 H27 119.7
C22 C27 H27 119.7
O1 C28 N3 123.02(16)
O1 C28 C29 121.21(16)
N3 C28 C29 115.77(15)
C34 C29 C30 120.67(16)
C34 C29 C28 122.90(16)
C30 C29 C28 116.34(16)
C31 C30 C29 119.61(17)
C31 C30 H30 120.2
C29 C30 H30 120.2
O2 C31 C30 124.51(18)
O2 C31 C32 115.17(16)
C30 C31 C32 120.31(17)
O3 C32 C31 119.62(17)
O3 C32 C33 120.48(17)
C31 C32 C33 119.80(16)
O4 C33 C34 125.05(17)
O4 C33 C32 115.09(16)
C34 C33 C32 119.85(17)
C33 C34 C29 119.70(16)
C33 C34 H34 120.1
C29 C34 H34 120.1
O2 C35 H35A 109.5
O2 C35 H35B 109.5
H35A C35 H35B 109.5
O2 C35 H35C 109.5
H35A C35 H35C 109.5
H35B C35 H35C 109.5
O3 C36 H36A 109.5
O3 C36 H36B 109.5
H36A C36 H36B 109.5
O3 C36 H36C 109.5
H36A C36 H36C 109.5
H36B C36 H36C 109.5
O4 C37 H37A 109.5
O4 C37 H37B 109.5
H37A C37 H37B 109.5
O4 C37 H37C 109.5
H37A C37 H37C 109.5
H37B C37 H37C 109.5
C6 N1 C9 108.38(14)
C6 N1 B1 126.46(14)
C9 N1 B1 125.07(14)
C5 N2 C2 107.99(14)
C5 N2 B1 126.79(14)
C2 N2 B1 125.07(13)
C28 N3 C25 127.38(14)
C28 N3 H3 116.3
C25 N3 H3 116.3
C31 O2 C35 117.69(17)
C32 O3 C36 114.81(18)
C33 O4 C37 118.07(15)
F2 B1 F1 108.71(14)
F2 B1 N1 110.36(14)
F1 B1 N1 109.87(15)
F2 B1 N2 110.42(15)
F1 B1 N2 110.35(14)
N1 B1 N2 107.12(13)

loop_
_geom_bond_atom_site_label_1
_geom_bond_atom_site_label_2
_geom_bond_distance
C1 C2 1.391(2)
C1 C9 1.402(2)
C1 C14 1.491(2)
C2 N2 1.405(2)
C2 C3 1.425(2)
C3 C4 1.378(3)
C3 C10 1.503(3)
C4 C5 1.391(3)
C4 H4 0.9300
C5 N2 1.348(2)
C5 C11 1.491(3)
C6 N1 1.352(2)
C6 C7 1.392(3)
C6 C12 1.488(3)
C7 C8 1.379(3)
C7 H7 0.9300
C8 C9 1.423(2)
C8 C13 1.500(3)
C9 N1 1.399(2)
C10 H10A 0.9600
C10 H10B 0.9600
C10 H10C 0.9600
C11 H11A 0.9600
C11 H11B 0.9600
C11 H11C 0.9600
C12 H12A 0.9600
C12 H12B 0.9600
C12 H12C 0.9600
C13 H13A 0.9600
C13 H13B 0.9600
C13 H13C 0.9600
C14 C19 1.377(3)
C14 C15 1.378(3)
C15 C16 1.376(3)
C15 H15 0.9300
C16 C17 1.390(3)
C16 H16 0.9300
C17 C18 1.371(3)
C17 C20 1.449(2)
C18 C19 1.381(3)
C18 H18 0.9300
C19 H19 0.9300
C20 C21 1.180(3)
C21 C22 1.442(2)
C22 C27 1.390(3)
C22 C23 1.397(3)
C23 C24 1.371(2)
C23 H23 0.9300
C24 C25 1.399(2)
C24 H24 0.9300
C25 C26 1.390(2)
C25 N3 1.409(2)
C26 C27 1.381(2)
C26 H26 0.9300
C27 H27 0.9300
C28 O1 1.217(2)
C28 N3 1.361(2)
C28 C29 1.496(2)
C29 C34 1.389(3)
C29 C30 1.390(3)
C30 C31 1.382(3)
C30 H30 0.9300
C31 O2 1.366(2)
C31 C32 1.394(3)
C32 O3 1.369(2)
C32 C33 1.397(3)
C33 O4 1.358(2)
C33 C34 1.389(2)
C34 H34 0.9300
C35 O2 1.392(3)
C35 H35A 0.9600
C35 H35B 0.9600
C35 H35C 0.9600
C36 O3 1.414(3)
C36 H36A 0.9600
C36 H36B 0.9600
C36 H36C 0.9600
C37 O4 1.420(3)
C37 H37A 0.9600
C37 H37B 0.9600
C37 H37C 0.9600
N1 B1 1.537(2)
N2 B1 1.544(2)
N3 H3 0.8600
B1 F2 1.384(2)
B1 F1 1.398(2)

loop_
_geom_hbond_atom_site_label_D
_geom_hbond_atom_site_label_H
_geom_hbond_atom_site_label_A
_geom_hbond_distance_DH
_geom_hbond_distance_HA
_geom_hbond_distance_DA
_geom_hbond_angle_DHA
_geom_hbond_site_symmetry_A
C24 H24 O1 0.93 2.34 2.865(2) 115.7 .
C24 H24 O1 0.93 2.56 3.362(2) 144.3 2_766
C36 H36B O2 0.96 2.60 3.554(3) 171.0 2_876
N3 H3 F1 0.86 2.20 2.9227(17) 141.6 1_665

loop_
_geom_torsion_atom_site_label_1
_geom_torsion_atom_site_label_2
_geom_torsion_atom_site_label_3
_geom_torsion_atom_site_label_4
_geom_torsion
C9 C1 C2 N2 -1.6(2)
C14 C1 C2 N2 179.17(14)
C9 C1 C2 C3 176.64(18)
C14 C1 C2 C3 -2.6(3)
C1 C2 C3 C4 -178.15(19)
N2 C2 C3 C4 0.2(2)
C1 C2 C3 C10 -0.4(4)
N2 C2 C3 C10 177.9(2)
C2 C3 C4 C5 -0.2(2)
C10 C3 C4 C5 -178.0(2)
C3 C4 C5 N2 0.1(2)
C3 C4 C5 C11 179.16(19)
N1 C6 C7 C8 0.1(2)
C12 C6 C7 C8 -179.2(2)
C6 C7 C8 C9 0.1(2)
C6 C7 C8 C13 178.81(19)
C2 C1 C9 N1 1.0(2)
C14 C1 C9 N1 -179.76(14)
C2 C1 C9 C8 -174.96(17)
C14 C1 C9 C8 4.3(3)
C7 C8 C9 N1 -0.2(2)
C13 C8 C9 N1 -178.88(19)
C7 C8 C9 C1 176.07(18)
C13 C8 C9 C1 -2.6(3)
C2 C1 C14 C19 -88.5(2)
C9 C1 C14 C19 92.2(2)
C2 C1 C14 C15 90.9(2)
C9 C1 C14 C15 -88.4(2)
C19 C14 C15 C16 1.7(4)
C1 C14 C15 C16 -177.7(2)
C14 C15 C16 C17 -0.3(4)
C15 C16 C17 C18 -1.1(4)
C15 C16 C17 C20 178.2(2)
C16 C17 C18 C19 1.2(3)
C20 C17 C18 C19 -178.1(2)
C15 C14 C19 C18 -1.7(3)
C1 C14 C19 C18 177.76(19)
C17 C18 C19 C14 0.2(3)
C18 C17 C20 C21 82(11)
C16 C17 C20 C21 -97(11)
C17 C20 C21 C22 71(12)
C20 C21 C22 C27 167(3)
C20 C21 C22 C23 -12(3)
C27 C22 C23 C24 -0.2(3)
C21 C22 C23 C24 179.11(18)
C22 C23 C24 C25 0.4(3)
C23 C24 C25 C26 -0.8(3)
C23 C24 C25 N3 -178.78(17)
C24 C25 C26 C27 1.1(3)
N3 C25 C26 C27 179.14(16)
C25 C26 C27 C22 -0.9(3)
C23 C22 C27 C26 0.4(3)
C21 C22 C27 C26 -178.83(17)
O1 C28 C29 C34 151.0(2)
N3 C28 C29 C34 -28.6(3)
O1 C28 C29 C30 -25.6(3)
N3 C28 C29 C30 154.71(17)
C34 C29 C30 C31 0.5(3)
C28 C29 C30 C31 177.19(16)
C29 C30 C31 O2 178.11(18)
C29 C30 C31 C32 -2.1(3)
O2 C31 C32 O3 -1.3(3)
C30 C31 C32 O3 178.87(17)
O2 C31 C32 C33 -177.70(17)
C30 C31 C32 C33 2.4(3)
O3 C32 C33 O4 3.1(3)
C31 C32 C33 O4 179.51(16)
O3 C32 C33 C34 -177.63(16)
C31 C32 C33 C34 -1.2(3)
O4 C33 C34 C29 178.83(16)
C32 C33 C34 C29 -0.4(3)
C30 C29 C34 C33 0.7(3)
C28 C29 C34 C33 -175.77(16)
C7 C6 N1 C9 -0.2(2)
C12 C6 N1 C9 179.10(19)
C7 C6 N1 B1 176.25(16)
C12 C6 N1 B1 -4.4(3)
C1 C9 N1 C6 -176.54(15)
C8 C9 N1 C6 0.30(19)
C1 C9 N1 B1 6.9(2)
C8 C9 N1 B1 -176.25(15)
C4 C5 N2 C2 0.1(2)
C11 C5 N2 C2 -179.08(17)
C4 C5 N2 B1 -175.77(16)
C11 C5 N2 B1 5.1(3)
C1 C2 N2 C5 178.43(15)
C3 C2 N2 C5 -0.2(2)
C1 C2 N2 B1 -5.7(2)
C3 C2 N2 B1 175.75(16)
O1 C28 N3 C25 -1.3(3)
C29 C28 N3 C25 178.34(16)
C26 C25 N3 C28 157.68(19)
C24 C25 N3 C28 -24.4(3)
C30 C31 O2 C35 -3.5(3)
C32 C31 O2 C35 176.6(2)
C31 C32 O3 C36 89.9(3)
C33 C32 O3 C36 -93.7(3)
C34 C33 O4 C37 6.4(3)
C32 C33 O4 C37 -174.41(17)
C6 N1 B1 F2 -67.6(2)
C9 N1 B1 F2 108.28(17)
C6 N1 B1 F1 52.2(2)
C9 N1 B1 F1 -131.85(16)
C6 N1 B1 N2 172.11(15)
C9 N1 B1 N2 -12.0(2)
C5 N2 B1 F2 66.3(2)
C2 N2 B1 F2 -108.86(17)
C5 N2 B1 F1 -53.9(2)
C2 N2 B1 F1 130.93(16)
C5 N2 B1 N1 -173.50(15)
C2 N2 B1 N1 11.4(2)
